data_7040676
loop_
_publ_author_name
'Poropudas, Merja J.'
'Rautiainen, J. Mikko'
'Oilunkaniemi, Raija'
'Laitinen, Risto S.'

_publ_section_title
;
 Synthesis, characterization, and ligand behaviour of a new ditelluroether
 (C10H7)Te(CH2)4Te(C10H7) and the concurrently formed ionic
 [(C10H7)Te(CH2)4]Br.
;
_journal_issue 43
_journal_name_full 'Dalton transactions (Cambridge, England : 2003)'
_journal_page_first 17206
_journal_page_last 17215
_journal_paper_doi 10.1039/c6dt02599d
_journal_volume 45
_journal_year 2016
_chemical_formula_sum 'C29 H32 Cl6 Hg Te2'
_chemical_formula_weight 1049.03
_chemical_name_systematic 'bis(1-naphthyltetrahydrotellurophenium) tetrachlorido-mercurate'
_space_group_crystal_system triclinic
_space_group_IT_number 2
_space_group_name_Hall '-P 1'
_space_group_name_H-M_alt 'P -1'
_symmetry_space_group_name_Hall '-P 1'
_symmetry_space_group_name_H-M 'P -1'
_atom_sites_solution_hydrogens geom
_atom_sites_solution_primary direct
_atom_sites_solution_secondary difmap
_audit_creation_method SHELXL-2013
_audit_update_record
;
2016-06-27 deposited with the CCDC.
2016-09-19 downloaded from the CCDC.
;
_cell_angle_alpha 64.29(3)
_cell_angle_beta 81.58(3)
_cell_angle_gamma 89.23(3)
_cell_formula_units_Z 2
_cell_length_a 10.815(2)
_cell_length_b 12.255(3)
_cell_length_c 13.905(3)
_cell_measurement_reflns_used 5382
_cell_measurement_temperature 150(2)
_cell_measurement_theta_max 25.998
_cell_measurement_theta_min 2.963
_cell_volume 1640.0(8)
_computing_cell_refinement 'DENZO-SMN (Otwinowski & Minor, 1997)'
_computing_data_collection 'COLLECT (Bruker, 2008)'
_computing_data_reduction 'DENZO-SMN (Otwinowski & Minor, 1997)'
_computing_molecular_graphics 'DIAMOND (Brandenburg, 2006)'
_computing_publication_material 'WinGX (Farrugia, 1999)'
_computing_structure_refinement 'SHELXL-2013 (Sheldrick, 2013)'
_computing_structure_solution 'SHELXS-2013 (Sheldrick, 2013)'
_diffrn_ambient_temperature 150(2)
_diffrn_measured_fraction_theta_full 0.967
_diffrn_measured_fraction_theta_max 0.959
_diffrn_measurement_device_type 'Bruker Nonius Kappaccd'
_diffrn_measurement_method '\f scans, and \w scans with \k offsets'
_diffrn_radiation_type MoK\a
_diffrn_radiation_wavelength 0.71073
_diffrn_reflns_av_R_equivalents 0.0679
_diffrn_reflns_av_unetI/netI 0.0505
_diffrn_reflns_Laue_measured_fraction_full 0.967
_diffrn_reflns_Laue_measured_fraction_max 0.959
_diffrn_reflns_limit_h_max 13
_diffrn_reflns_limit_h_min -13
_diffrn_reflns_limit_k_max 14
_diffrn_reflns_limit_k_min -15
_diffrn_reflns_limit_l_max 17
_diffrn_reflns_limit_l_min -17
_diffrn_reflns_number 20995
_diffrn_reflns_point_group_measured_fraction_full 0.967
_diffrn_reflns_point_group_measured_fraction_max 0.959
_diffrn_reflns_theta_full 25.242
_diffrn_reflns_theta_max 25.998
_diffrn_reflns_theta_min 2.963
_diffrn_source 'fine-focus sealed tube'
_exptl_absorpt_coefficient_mu 6.944
_exptl_absorpt_correction_T_max 0.9732
_exptl_absorpt_correction_T_min 0.6413
_exptl_absorpt_correction_type multi-scan
_exptl_absorpt_process_details 'XPREP in SHELXTL (Sheldrick 2008)'
_exptl_crystal_colour 'pale yellow'
_exptl_crystal_density_diffrn 2.124
_exptl_crystal_description block
_exptl_crystal_F_000 984
_exptl_crystal_recrystallization_method 'Re-crystallisation from solvent'
_exptl_crystal_size_max 0.200
_exptl_crystal_size_mid 0.150
_exptl_crystal_size_min 0.020
_refine_diff_density_max 2.401
_refine_diff_density_min -1.715
_refine_diff_density_rms 0.202
_refine_ls_extinction_coef 0.0025(2)
_refine_ls_extinction_expression Fc^*^=kFc[1+0.001xFc^2^\l^3^/sin(2\q)]^-1/4^
_refine_ls_extinction_method SHELXL
_refine_ls_goodness_of_fit_ref 1.105
_refine_ls_hydrogen_treatment constr
_refine_ls_matrix_type full
_refine_ls_number_parameters 344
_refine_ls_number_reflns 6186
_refine_ls_number_restraints 0
_refine_ls_restrained_S_all 1.105
_refine_ls_R_factor_all 0.0555
_refine_ls_R_factor_gt 0.0447
_refine_ls_shift/su_max 0.000
_refine_ls_shift/su_mean 0.000
_refine_ls_structure_factor_coef Fsqd
_refine_ls_weighting_details 'w=1/[\s^2^(Fo^2^)+(0.0437P)^2^+11.2385P] where P=(Fo^2^+2Fc^2^)/3'
_refine_ls_weighting_scheme calc
_refine_ls_wR_factor_gt 0.1013
_refine_ls_wR_factor_ref 0.1074
_reflns_Friedel_coverage 0.000
_reflns_number_gt 5382
_reflns_number_total 6186
_reflns_threshold_expression 'I > 2\s(I)'
_cod_data_source_file c6dt02599d9.cif
_cod_data_source_block cmpd4
_cod_depositor_comments 'Adding full bibliography for 7040672--7040677.cif.'
_cod_original_cell_volume 1639.9(7)
_cod_database_code 7040676
_shelx_space_group_comment
;
The symmetry employed for this shelxl refinement is uniquely defined
by the following loop, which should always be used as a source of
symmetry information in preference to the above space-group names.
They are only intended as comments.
;
_shelx_estimated_absorpt_t_min 0.337
_shelx_estimated_absorpt_t_max 0.874
_shelxl_version_number 2013-4
_solvent_exptl_crystal_recrystallization_method dichloromethane

loop_
_space_group_symop_operation_xyz
'x, y, z'
'-x, -y, -z'

loop_
_atom_site_label
_atom_site_type_symbol
_atom_site_fract_x
_atom_site_fract_y
_atom_site_fract_z
_atom_site_U_iso_or_equiv
_atom_site_adp_type
_atom_site_occupancy
_atom_site_site_symmetry_order
_atom_site_calc_flag
_atom_site_refinement_flags_posn
_atom_site_refinement_flags_adp
Hg1 Hg 0.14863(3) 0.84210(3) 0.79281(3) 0.02605(13) Uani 1 1 d . .
Te1 Te 0.16481(4) 0.39566(4) 0.96519(4) 0.02115(14) Uani 1 1 d . .
Te2 Te 0.10885(4) 0.82820(4) 0.49158(4) 0.02143(14) Uani 1 1 d . .
Cl1 Cl 0.04860(17) 0.65058(16) 0.79991(16) 0.0244(4) Uani 1 1 d . .
Cl2 Cl 0.1256(2) 1.01113(18) 0.61080(16) 0.0304(4) Uani 1 1 d . .
Cl3 Cl 0.02027(18) 0.88869(18) 0.92955(16) 0.0284(4) Uani 1 1 d . .
Cl4 Cl 0.37470(17) 0.82617(17) 0.78706(17) 0.0286(4) Uani 1 1 d . .
Cl5 Cl 0.5931(2) 0.2582(2) 0.9187(2) 0.0517(7) Uani 1 1 d . .
Cl6 Cl 0.6505(3) 0.0318(2) 0.9068(2) 0.0543(7) Uani 1 1 d . .
C1 C 0.2599(8) 0.2595(7) 1.0828(6) 0.0288(18) Uani 1 1 d . .
H1A H 0.2036 0.1860 1.1259 0.035 Uiso 1 1 calc R U
H1B H 0.3345 0.2369 1.0465 0.035 Uiso 1 1 calc R U
C2 C 0.2984(12) 0.3112(10) 1.1550(11) 0.060(3) Uani 1 1 d . .
H2A H 0.2287 0.2978 1.2144 0.073 Uiso 1 1 calc R U
H2B H 0.3712 0.2691 1.1874 0.073 Uiso 1 1 calc R U
C3 C 0.3318(12) 0.4427(9) 1.0927(9) 0.054(3) Uani 1 1 d . .
H3A H 0.4139 0.4537 1.0466 0.065 Uiso 1 1 calc R U
H3B H 0.3414 0.4770 1.1440 0.065 Uiso 1 1 calc R U
C4 C 0.2391(8) 0.5134(7) 1.0225(7) 0.0294(18) Uani 1 1 d . .
H4A H 0.2806 0.5876 0.9611 0.035 Uiso 1 1 calc R U
H4B H 0.1715 0.5375 1.0644 0.035 Uiso 1 1 calc R U
C10 C 0.3116(7) 0.4284(6) 0.8322(6) 0.0197(15) Uani 1 1 d . .
C11 C 0.3835(7) 0.5340(8) 0.7857(7) 0.0272(17) Uani 1 1 d . .
H11 H 0.3686 0.5940 0.8115 0.033 Uiso 1 1 calc R U
C12 C 0.4805(7) 0.5539(7) 0.6989(6) 0.0265(17) Uani 1 1 d . .
H12 H 0.5323 0.6266 0.6675 0.032 Uiso 1 1 calc R U
C13 C 0.4999(7) 0.4692(7) 0.6601(6) 0.0255(17) Uani 1 1 d . .
H13 H 0.5653 0.4834 0.6017 0.031 Uiso 1 1 calc R U
C14 C 0.4236(6) 0.3604(7) 0.7058(6) 0.0205(16) Uani 1 1 d . .
C15 C 0.4421(8) 0.2722(7) 0.6656(7) 0.0301(19) Uani 1 1 d . .
H15 H 0.5076 0.2855 0.6076 0.036 Uiso 1 1 calc R U
C16 C 0.3667(8) 0.1683(8) 0.7094(7) 0.035(2) Uani 1 1 d . .
H16 H 0.3787 0.1107 0.6806 0.042 Uiso 1 1 calc R U
C17 C 0.2710(8) 0.1467(7) 0.7972(7) 0.0279(18) Uani 1 1 d . .
H17 H 0.2194 0.0740 0.8276 0.033 Uiso 1 1 calc R U
C18 C 0.2518(7) 0.2279(7) 0.8387(6) 0.0243(17) Uani 1 1 d . .
H18 H 0.1866 0.2115 0.8977 0.029 Uiso 1 1 calc R U
C19 C 0.3273(7) 0.3373(7) 0.7957(6) 0.0213(16) Uani 1 1 d . .
C5 C 0.2919(7) 0.7839(7) 0.5362(7) 0.0259(17) Uani 1 1 d . .
H5A H 0.2883 0.7545 0.6151 0.031 Uiso 1 1 calc R U
H5B H 0.3254 0.7200 0.5157 0.031 Uiso 1 1 calc R U
C6 C 0.3746(8) 0.9022(9) 0.4740(8) 0.039(2) Uani 1 1 d . .
H6A H 0.3605 0.9541 0.5124 0.046 Uiso 1 1 calc R U
H6B H 0.4640 0.8834 0.4701 0.046 Uiso 1 1 calc R U
C7 C 0.3425(9) 0.9686(8) 0.3611(8) 0.043(2) Uani 1 1 d . .
H7A H 0.3617 0.9188 0.3213 0.051 Uiso 1 1 calc R U
H7B H 0.3935 1.0461 0.3216 0.051 Uiso 1 1 calc R U
C8 C 0.2011(8) 0.9942(7) 0.3678(7) 0.0317(19) Uani 1 1 d . .
H8A H 0.1723 1.0145 0.2979 0.038 Uiso 1 1 calc R U
H8B H 0.1846 1.0622 0.3875 0.038 Uiso 1 1 calc R U
C20 C 0.1104(7) 0.7416(7) 0.3875(6) 0.0244(17) Uani 1 1 d . .
C21 C 0.0756(7) 0.8069(8) 0.2900(7) 0.0280(18) Uani 1 1 d . .
H21 H 0.0527 0.8878 0.2716 0.034 Uiso 1 1 calc R U
C22 C 0.0720(8) 0.7591(9) 0.2141(7) 0.034(2) Uani 1 1 d . .
H22 H 0.0514 0.8083 0.1445 0.040 Uiso 1 1 calc R U
C23 C 0.0994(8) 0.6389(9) 0.2438(7) 0.035(2) Uani 1 1 d . .
H23 H 0.0951 0.6046 0.1948 0.042 Uiso 1 1 calc R U
C24 C 0.1342(7) 0.5656(8) 0.3479(7) 0.0287(18) Uani 1 1 d . .
C25 C 0.1590(8) 0.4413(8) 0.3792(8) 0.035(2) Uani 1 1 d . .
H25 H 0.1581 0.4079 0.3291 0.041 Uiso 1 1 calc R U
C26 C 0.1835(7) 0.3710(8) 0.4792(9) 0.036(2) Uani 1 1 d . .
H26 H 0.2020 0.2888 0.4985 0.043 Uiso 1 1 calc R U
C27 C 0.1822(8) 0.4178(8) 0.5556(8) 0.035(2) Uani 1 1 d . .
H27 H 0.1957 0.3659 0.6269 0.041 Uiso 1 1 calc R U
C28 C 0.1616(7) 0.5380(7) 0.5276(7) 0.0269(17) Uani 1 1 d . .
H28 H 0.1634 0.5690 0.5793 0.032 Uiso 1 1 calc R U
C29 C 0.1379(7) 0.6157(7) 0.4230(7) 0.0245(17) Uani 1 1 d . .
C30 C 0.6578(9) 0.1171(8) 0.9790(7) 0.034(2) Uani 1 1 d . .
H30A H 0.7464 0.1299 0.9841 0.041 Uiso 1 1 calc R U
H30B H 0.6124 0.0712 1.0533 0.041 Uiso 1 1 calc R U

loop_
_atom_site_aniso_label
_atom_site_aniso_U_11
_atom_site_aniso_U_22
_atom_site_aniso_U_33
_atom_site_aniso_U_23
_atom_site_aniso_U_13
_atom_site_aniso_U_12
Hg1 0.02578(19) 0.02429(19) 0.02592(19) -0.00972(14) -0.00156(12) 0.00126(12)
Te1 0.0211(3) 0.0206(3) 0.0216(3) -0.0099(2) -0.00122(19) 0.00146(18)
Te2 0.0217(3) 0.0205(3) 0.0202(3) -0.0081(2) -0.00036(19) 0.00133(18)
Cl1 0.0247(9) 0.0180(9) 0.0280(10) -0.0080(8) -0.0031(7) -0.0013(7)
Cl2 0.0381(11) 0.0267(11) 0.0258(10) -0.0108(8) -0.0061(8) 0.0104(8)
Cl3 0.0296(10) 0.0327(11) 0.0231(10) -0.0148(9) 0.0045(8) -0.0062(8)
Cl4 0.0208(9) 0.0234(10) 0.0416(12) -0.0140(9) -0.0052(8) 0.0008(7)
Cl5 0.0479(14) 0.0385(14) 0.0615(17) -0.0127(12) -0.0174(12) 0.0137(10)
Cl6 0.0653(17) 0.0475(15) 0.0541(16) -0.0314(13) 0.0101(13) -0.0120(12)
C1 0.035(5) 0.025(4) 0.021(4) -0.004(3) -0.010(3) 0.007(3)
C2 0.072(8) 0.049(7) 0.078(8) -0.033(6) -0.052(7) 0.031(6)
C3 0.076(8) 0.037(6) 0.042(6) -0.005(5) -0.030(6) 0.000(5)
C4 0.037(5) 0.026(4) 0.028(4) -0.015(4) -0.003(4) -0.002(3)
C10 0.018(4) 0.018(4) 0.019(4) -0.007(3) 0.004(3) 0.001(3)
C11 0.024(4) 0.032(5) 0.032(5) -0.020(4) -0.006(3) 0.002(3)
C12 0.025(4) 0.024(4) 0.024(4) -0.006(3) 0.000(3) -0.006(3)
C13 0.018(4) 0.025(4) 0.026(4) -0.006(3) 0.003(3) 0.002(3)
C14 0.014(3) 0.025(4) 0.019(4) -0.008(3) 0.003(3) 0.005(3)
C15 0.026(4) 0.027(5) 0.035(5) -0.014(4) 0.004(4) 0.001(3)
C16 0.041(5) 0.024(5) 0.039(5) -0.014(4) -0.004(4) 0.010(4)
C17 0.031(4) 0.021(4) 0.031(5) -0.011(4) -0.002(4) 0.000(3)
C18 0.026(4) 0.026(4) 0.020(4) -0.011(3) 0.002(3) 0.000(3)
C19 0.018(4) 0.025(4) 0.021(4) -0.010(3) -0.002(3) 0.002(3)
C5 0.022(4) 0.035(5) 0.027(4) -0.018(4) -0.004(3) 0.001(3)
C6 0.027(5) 0.045(6) 0.051(6) -0.030(5) 0.000(4) -0.004(4)
C7 0.035(5) 0.029(5) 0.055(6) -0.015(5) 0.011(4) -0.010(4)
C8 0.037(5) 0.021(4) 0.031(5) -0.007(4) 0.001(4) -0.003(3)
C20 0.020(4) 0.033(5) 0.015(4) -0.008(3) 0.003(3) -0.001(3)
C21 0.023(4) 0.030(5) 0.030(4) -0.013(4) -0.001(3) 0.002(3)
C22 0.037(5) 0.051(6) 0.021(4) -0.021(4) -0.013(4) 0.016(4)
C23 0.030(5) 0.056(6) 0.030(5) -0.031(5) 0.004(4) -0.006(4)
C24 0.019(4) 0.038(5) 0.031(5) -0.020(4) 0.002(3) -0.003(3)
C25 0.029(4) 0.031(5) 0.047(6) -0.023(4) 0.004(4) -0.005(3)
C26 0.018(4) 0.029(5) 0.068(7) -0.029(5) -0.002(4) 0.005(3)
C27 0.023(4) 0.025(5) 0.045(5) -0.007(4) 0.001(4) 0.004(3)
C28 0.025(4) 0.022(4) 0.029(4) -0.008(4) 0.001(3) -0.005(3)
C29 0.015(4) 0.031(4) 0.028(4) -0.014(4) 0.003(3) 0.000(3)
C30 0.041(5) 0.031(5) 0.031(5) -0.012(4) -0.008(4) 0.005(4)

loop_
_atom_type_symbol
_atom_type_description
_atom_type_scat_dispersion_real
_atom_type_scat_dispersion_imag
_atom_type_scat_source
C C 0.0033 0.0016 'International Tables Vol C Tables 4.2.6.8 and 6.1.1.4'
H H 0.0000 0.0000 'International Tables Vol C Tables 4.2.6.8 and 6.1.1.4'
Cl Cl 0.1484 0.1585 'International Tables Vol C Tables 4.2.6.8 and 6.1.1.4'
Te Te -0.5308 1.6751 'International Tables Vol C Tables 4.2.6.8 and 6.1.1.4'
Hg Hg -2.3894 9.2266 'International Tables Vol C Tables 4.2.6.8 and 6.1.1.4'

loop_
_geom_angle_atom_site_label_1
_geom_angle_atom_site_label_2
_geom_angle_atom_site_label_3
_geom_angle
Cl4 Hg1 Cl3 121.37(7)
Cl4 Hg1 Cl2 104.11(8)
Cl3 Hg1 Cl2 106.86(7)
Cl4 Hg1 Cl1 110.14(7)
Cl3 Hg1 Cl1 107.16(7)
Cl2 Hg1 Cl1 106.21(7)
C4 Te1 C1 84.0(3)
C4 Te1 C10 97.9(3)
C1 Te1 C10 94.5(3)
C20 Te2 C8 94.6(3)
C20 Te2 C5 98.5(3)
C8 Te2 C5 85.1(3)
C2 C1 Te1 107.8(6)
C2 C1 H1A 110.1
Te1 C1 H1A 110.1
C2 C1 H1B 110.1
Te1 C1 H1B 110.1
H1A C1 H1B 108.5
C3 C2 C1 110.4(10)
C3 C2 H2A 109.6
C1 C2 H2A 109.6
C3 C2 H2B 109.6
C1 C2 H2B 109.6
H2A C2 H2B 108.1
C2 C3 C4 114.9(9)
C2 C3 H3A 108.6
C4 C3 H3A 108.6
C2 C3 H3B 108.6
C4 C3 H3B 108.6
H3A C3 H3B 107.5
C3 C4 Te1 106.1(6)
C3 C4 H4A 110.5
Te1 C4 H4A 110.5
C3 C4 H4B 110.5
Te1 C4 H4B 110.5
H4A C4 H4B 108.7
C11 C10 C19 122.8(7)
C11 C10 Te1 120.1(6)
C19 C10 Te1 117.1(5)
C10 C11 C12 119.5(7)
C10 C11 H11 120.2
C12 C11 H11 120.2
C13 C12 C11 120.3(7)
C13 C12 H12 119.9
C11 C12 H12 119.9
C12 C13 C14 120.7(7)
C12 C13 H13 119.7
C14 C13 H13 119.7
C13 C14 C15 121.2(7)
C13 C14 C19 119.8(7)
C15 C14 C19 119.0(7)
C16 C15 C14 120.8(8)
C16 C15 H15 119.6
C14 C15 H15 119.6
C15 C16 C17 119.9(8)
C15 C16 H16 120.0
C17 C16 H16 120.0
C18 C17 C16 121.0(8)
C18 C17 H17 119.5
C16 C17 H17 119.5
C17 C18 C19 121.1(7)
C17 C18 H18 119.4
C19 C18 H18 119.4
C10 C19 C18 124.9(7)
C10 C19 C14 116.9(7)
C18 C19 C14 118.2(7)
C6 C5 Te2 105.8(6)
C6 C5 H5A 110.6
Te2 C5 H5A 110.6
C6 C5 H5B 110.6
Te2 C5 H5B 110.6
H5A C5 H5B 108.7
C7 C6 C5 109.4(7)
C7 C6 H6A 109.8
C5 C6 H6A 109.8
C7 C6 H6B 109.8
C5 C6 H6B 109.8
H6A C6 H6B 108.2
C6 C7 C8 109.6(7)
C6 C7 H7A 109.8
C8 C7 H7A 109.8
C6 C7 H7B 109.8
C8 C7 H7B 109.8
H7A C7 H7B 108.2
C7 C8 Te2 104.5(5)
C7 C8 H8A 110.8
Te2 C8 H8A 110.8
C7 C8 H8B 110.8
Te2 C8 H8B 110.8
H8A C8 H8B 108.9
C21 C20 C29 121.3(8)
C21 C20 Te2 117.1(6)
C29 C20 Te2 121.4(6)
C20 C21 C22 122.4(8)
C20 C21 H21 118.8
C22 C21 H21 118.8
C23 C22 C21 118.4(8)
C23 C22 H22 120.8
C21 C22 H22 120.8
C22 C23 C24 120.8(8)
C22 C23 H23 119.6
C24 C23 H23 119.6
C25 C24 C29 119.5(8)
C25 C24 C23 120.6(8)
C29 C24 C23 119.9(8)
C26 C25 C24 120.4(8)
C26 C25 H25 119.8
C24 C25 H25 119.8
C25 C26 C27 120.8(8)
C25 C26 H26 119.6
C27 C26 H26 119.6
C28 C27 C26 120.5(9)
C28 C27 H27 119.8
C26 C27 H27 119.8
C27 C28 C29 120.7(8)
C27 C28 H28 119.7
C29 C28 H28 119.7
C28 C29 C24 118.1(7)
C28 C29 C20 124.7(7)
C24 C29 C20 117.1(7)
Cl6 C30 Cl5 112.4(5)
Cl6 C30 H30A 109.1
Cl5 C30 H30A 109.1
Cl6 C30 H30B 109.1
Cl5 C30 H30B 109.1
H30A C30 H30B 107.9

loop_
_geom_bond_atom_site_label_1
_geom_bond_atom_site_label_2
_geom_bond_distance
Hg1 Cl4 2.4424(19)
Hg1 Cl3 2.453(2)
Hg1 Cl2 2.526(2)
Hg1 Cl1 2.554(2)
Te1 C4 2.140(8)
Te1 C1 2.143(8)
Te1 C10 2.148(7)
Te2 C20 2.132(8)
Te2 C8 2.147(8)
Te2 C5 2.153(8)
Cl5 C30 1.750(9)
Cl6 C30 1.746(9)
C1 C2 1.505(14)
C1 H1A 0.9900
C1 H1B 0.9900
C2 C3 1.481(16)
C2 H2A 0.9900
C2 H2B 0.9900
C3 C4 1.496(13)
C3 H3A 0.9900
C3 H3B 0.9900
C4 H4A 0.9900
C4 H4B 0.9900
C10 C11 1.361(11)
C10 C19 1.412(10)
C11 C12 1.413(11)
C11 H11 0.9500
C12 C13 1.364(12)
C12 H12 0.9500
C13 C14 1.416(11)
C13 H13 0.9500
C14 C15 1.416(11)
C14 C19 1.430(10)
C15 C16 1.366(12)
C15 H15 0.9500
C16 C17 1.410(12)
C16 H16 0.9500
C17 C18 1.351(11)
C17 H17 0.9500
C18 C19 1.418(11)
C18 H18 0.9500
C5 C6 1.540(12)
C5 H5A 0.9900
C5 H5B 0.9900
C6 C7 1.514(14)
C6 H6A 0.9900
C6 H6B 0.9900
C7 C8 1.555(13)
C7 H7A 0.9900
C7 H7B 0.9900
C8 H8A 0.9900
C8 H8B 0.9900
C20 C21 1.349(11)
C20 C29 1.442(11)
C21 C22 1.417(12)
C21 H21 0.9500
C22 C23 1.388(13)
C22 H22 0.9500
C23 C24 1.438(13)
C23 H23 0.9500
C24 C25 1.424(12)
C24 C29 1.428(12)
C25 C26 1.346(14)
C25 H25 0.9500
C26 C27 1.407(14)
C26 H26 0.9500
C27 C28 1.375(12)
C27 H27 0.9500
C28 C29 1.411(11)
C28 H28 0.9500
C30 H30A 0.9900
C30 H30B 0.9900

loop_
_geom_torsion_atom_site_label_1
_geom_torsion_atom_site_label_2
_geom_torsion_atom_site_label_3
_geom_torsion_atom_site_label_4
_geom_torsion
Te1 C1 C2 C3 -34.5(11)
C1 C2 C3 C4 48.0(14)
C2 C3 C4 Te1 -34.6(12)
C19 C10 C11 C12 -1.6(12)
Te1 C10 C11 C12 179.5(6)
C10 C11 C12 C13 1.6(12)
C11 C12 C13 C14 0.0(12)
C12 C13 C14 C15 179.4(8)
C12 C13 C14 C19 -1.7(12)
C13 C14 C15 C16 -179.0(8)
C19 C14 C15 C16 2.1(12)
C14 C15 C16 C17 -1.5(13)
C15 C16 C17 C18 0.5(13)
C16 C17 C18 C19 -0.2(13)
C11 C10 C19 C18 -177.5(8)
Te1 C10 C19 C18 1.4(10)
C11 C10 C19 C14 -0.1(11)
Te1 C10 C19 C14 178.9(5)
C17 C18 C19 C10 178.3(8)
C17 C18 C19 C14 0.9(12)
C13 C14 C19 C10 1.7(11)
C15 C14 C19 C10 -179.4(7)
C13 C14 C19 C18 179.3(7)
C15 C14 C19 C18 -1.8(11)
Te2 C5 C6 C7 -39.8(8)
C5 C6 C7 C8 57.6(10)
C6 C7 C8 Te2 -43.5(8)
C29 C20 C21 C22 -4.3(12)
Te2 C20 C21 C22 -179.6(6)
C20 C21 C22 C23 3.3(13)
C21 C22 C23 C24 -1.8(13)
C22 C23 C24 C25 178.3(8)
C22 C23 C24 C29 1.5(12)
C29 C24 C25 C26 1.1(12)
C23 C24 C25 C26 -175.7(8)
C24 C25 C26 C27 1.6(13)
C25 C26 C27 C28 -3.1(13)
C26 C27 C28 C29 1.8(12)
C27 C28 C29 C24 0.9(11)
C27 C28 C29 C20 177.5(7)
C25 C24 C29 C28 -2.3(11)
C23 C24 C29 C28 174.5(7)
C25 C24 C29 C20 -179.2(7)
C23 C24 C29 C20 -2.3(11)
C21 C20 C29 C28 -172.9(7)
Te2 C20 C29 C28 2.2(10)
C21 C20 C29 C24 3.8(11)
Te2 C20 C29 C24 178.8(5)
